data_4329404
loop_
_publ_author_name
'Scott R. Daly'
'Brian J. Bellott'
'Mark A. Nesbit'
'Gregory S. Girolami'

_publ_section_title
;
 Synthesis and Structural Diversity of Barium
 (N,N-Dimethylamino)diboranates
;
_journal_name_full 'Inorganic Chemistry'
_journal_page_first 6449
_journal_page_last 6459
_journal_paper_doi 10.1021/ic2016879
_journal_volume 51
_journal_year 2012
_chemical_formula_sum 'C13 H47 B4 Ba N5'
_chemical_formula_weight 454.13
_chemical_name_systematic
; 
 ? 
;
_space_group_IT_number 14
_symmetry_cell_setting monoclinic
_symmetry_space_group_name_Hall '-P 2yn'
_symmetry_space_group_name_H-M 'P 1 21/n 1'
_atom_sites_solution_hydrogens geom
_atom_sites_solution_primary direct
_atom_sites_solution_secondary difmap
_audit_creation_method SHELXL-97
_cell_angle_alpha 90.00
_cell_angle_beta 95.937(6)
_cell_angle_gamma 90.00
_cell_formula_units_Z 4
_cell_length_a 9.544(3)
_cell_length_b 18.799(6)
_cell_length_c 14.610(5)
_cell_measurement_temperature 193(2)
_cell_measurement_theta_max 25.36
_cell_measurement_theta_min 1.77
_cell_volume 2607.2(15)
_computing_structure_refinement 'SHELXL-97 (Sheldrick, 1997)'
_computing_structure_solution 'SHELXS-97 (Sheldrick, 1990)'
_diffrn_ambient_temperature 193(2)
_diffrn_measured_fraction_theta_full 0.936
_diffrn_measured_fraction_theta_max 0.936
_diffrn_radiation_monochromator graphite
_diffrn_radiation_source 'fine-focus sealed tube'
_diffrn_radiation_type MoK\a
_diffrn_radiation_wavelength 0.71073
_diffrn_reflns_av_R_equivalents 0.0477
_diffrn_reflns_av_sigmaI/netI 0.1400
_diffrn_reflns_limit_h_max 11
_diffrn_reflns_limit_h_min -11
_diffrn_reflns_limit_k_max 22
_diffrn_reflns_limit_k_min -9
_diffrn_reflns_limit_l_max 16
_diffrn_reflns_limit_l_min -9
_diffrn_reflns_number 6519
_diffrn_reflns_theta_full 25.36
_diffrn_reflns_theta_max 25.36
_diffrn_reflns_theta_min 1.77
_exptl_absorpt_coefficient_mu 1.527
_exptl_crystal_density_diffrn 1.157
_exptl_crystal_F_000 944
_exptl_crystal_size_max 0.042
_exptl_crystal_size_mid 0.040
_exptl_crystal_size_min 0.040
_refine_diff_density_max 0.901
_refine_diff_density_min -0.713
_refine_diff_density_rms 0.084
_refine_ls_extinction_method none
_refine_ls_goodness_of_fit_ref 0.751
_refine_ls_hydrogen_treatment mixed
_refine_ls_matrix_type full
_refine_ls_number_parameters 253
_refine_ls_number_reflns 4479
_refine_ls_number_restraints 34
_refine_ls_restrained_S_all 0.753
_refine_ls_R_factor_all 0.0808
_refine_ls_R_factor_gt 0.0369
_refine_ls_shift/su_max 0.045
_refine_ls_shift/su_mean 0.003
_refine_ls_structure_factor_coef Fsqd
_refine_ls_weighting_details 'calc w=1/[\s^2^(Fo^2^)+(0.0282P)^2^+0.0000P] where P=(Fo^2^+2Fc^2^)/3'
_refine_ls_weighting_scheme calc
_refine_ls_wR_factor_gt 0.0741
_refine_ls_wR_factor_ref 0.0782
_reflns_number_gt 2345
_reflns_number_total 4479
_reflns_threshold_expression >2sigma(I)
_cod_data_source_file ic2016879_si_002_07.cif
_cod_data_source_block f59kf_14face
_cod_original_cell_volume 2607.2(14)
_cod_database_code 4329404

loop_
_symmetry_equiv_pos_as_xyz
'x, y, z'
'-x+1/2, y+1/2, -z+1/2'
'-x, -y, -z'
'x-1/2, -y-1/2, z-1/2'

loop_
_atom_site_label
_atom_site_type_symbol
_atom_site_fract_x
_atom_site_fract_y
_atom_site_fract_z
_atom_site_U_iso_or_equiv
_atom_site_adp_type
_atom_site_occupancy
_atom_site_symmetry_multiplicity
_atom_site_calc_flag
_atom_site_refinement_flags
Ba1 Ba 0.35569(3) 0.220672(17) 0.92781(2) 0.03852(12) Uani 1 1 d .
B1 B 0.2490(8) 0.1609(4) 0.7309(5) 0.0461(18) Uani 1 1 d D
H11 H 0.382(2) 0.159(2) 0.750(3) 0.055 Uiso 1 1 d D
H12 H 0.183(4) 0.2086(18) 0.772(3) 0.055 Uiso 1 1 d D
H13 H 0.227(5) 0.173(2) 0.650(2) 0.055 Uiso 1 1 d D
N1 N 0.1856(5) 0.0871(3) 0.7585(3) 0.0462(12) Uani 1 1 d .
C1 C 0.0319(6) 0.0854(4) 0.7265(4) 0.079(2) Uani 1 1 d .
H1A H 0.0183 0.0925 0.6597 0.118 Uiso 1 1 calc R
H1B H -0.0162 0.1233 0.7570 0.118 Uiso 1 1 calc R
H1C H -0.0072 0.0392 0.7418 0.118 Uiso 1 1 calc R
C2 C 0.2548(7) 0.0288(3) 0.7117(4) 0.067(2) Uani 1 1 d .
H2A H 0.2192 -0.0171 0.7311 0.100 Uiso 1 1 calc R
H2B H 0.3569 0.0311 0.7282 0.100 Uiso 1 1 calc R
H2C H 0.2341 0.0339 0.6449 0.100 Uiso 1 1 calc R
B2 B 0.2053(8) 0.0751(4) 0.8673(5) 0.0475(19) Uani 1 1 d D
H21 H 0.334(3) 0.079(2) 0.894(3) 0.057 Uiso 1 1 d D
H22 H 0.143(4) 0.1235(19) 0.909(3) 0.057 Uiso 1 1 d D
H23 H 0.170(5) 0.0154(17) 0.886(3) 0.057 Uiso 1 1 d D
B3 B 0.1325(9) 0.3526(5) 0.9150(6) 0.071(2) Uani 1 1 d D
H31 H 0.270(3) 0.354(3) 0.917(3) 0.086 Uiso 1 1 d D
H32 H 0.096(5) 0.2868(15) 0.923(4) 0.086 Uiso 1 1 d D
H33 H 0.040(5) 0.398(2) 0.907(4) 0.086 Uiso 1 1 d D
N2 N 0.1425(4) 0.3692(2) 1.0239(3) 0.0408(12) Uani 1 1 d .
C3 C 0.0024(7) 0.3678(4) 1.0565(5) 0.089(2) Uani 1 1 d .
H3A H 0.0070 0.3894 1.1178 0.133 Uiso 1 1 calc R
H3B H -0.0297 0.3184 1.0598 0.133 Uiso 1 1 calc R
H3C H -0.0638 0.3946 1.0138 0.133 Uiso 1 1 calc R
C4 C 0.1962(7) 0.4429(3) 1.0392(5) 0.087(2) Uani 1 1 d .
H4A H 0.1314 0.4763 1.0053 0.131 Uiso 1 1 calc R
H4B H 0.2895 0.4469 1.0173 0.131 Uiso 1 1 calc R
H4C H 0.2030 0.4540 1.1050 0.131 Uiso 1 1 calc R
B4 B 0.2454(9) 0.3164(4) 1.0833(5) 0.063(2) Uani 1 1 d D
H41 H 0.372(3) 0.331(3) 1.062(3) 0.075 Uiso 1 1 d D
H42 H 0.152(4) 0.272(2) 1.044(3) 0.075 Uiso 1 1 d D
H43 H 0.224(5) 0.349(2) 1.152(3) 0.075 Uiso 1 1 d D
N3 N 0.5600(5) 0.3113(3) 0.8506(3) 0.0526(13) Uani 1 1 d .
C5 C 0.4951(7) 0.3333(4) 0.7590(4) 0.082(2) Uani 1 1 d .
H5A H 0.4089 0.3603 0.7656 0.123 Uiso 1 1 calc R
H5B H 0.4718 0.2910 0.7212 0.123 Uiso 1 1 calc R
H5C H 0.5613 0.3631 0.7292 0.123 Uiso 1 1 calc R
C6 C 0.5855(7) 0.3740(3) 0.9089(4) 0.070(2) Uani 1 1 d .
H6A H 0.6555 0.4045 0.8838 0.104 Uiso 1 1 calc R
H6B H 0.6208 0.3590 0.9713 0.104 Uiso 1 1 calc R
H6C H 0.4974 0.4004 0.9107 0.104 Uiso 1 1 calc R
C7 C 0.6924(6) 0.2733(3) 0.8418(4) 0.0637(18) Uani 1 1 d .
H7A H 0.7660 0.3082 0.8299 0.076 Uiso 1 1 calc R
H7B H 0.6788 0.2411 0.7880 0.076 Uiso 1 1 calc R
C8 C 0.7431(6) 0.2304(3) 0.9254(5) 0.0633(18) Uani 1 1 d .
H8A H 0.8366 0.2102 0.9170 0.076 Uiso 1 1 calc R
H8B H 0.7550 0.2625 0.9794 0.076 Uiso 1 1 calc R
N4 N 0.6476(5) 0.1724(2) 0.9446(3) 0.0474(13) Uani 1 1 d .
C9 C 0.6542(6) 0.1156(3) 0.8761(4) 0.0650(19) Uani 1 1 d .
H9A H 0.7510 0.0978 0.8782 0.098 Uiso 1 1 calc R
H9B H 0.6246 0.1345 0.8146 0.098 Uiso 1 1 calc R
H9C H 0.5913 0.0767 0.8898 0.098 Uiso 1 1 calc R
C10 C 0.6910(6) 0.1433(3) 1.0375(4) 0.0623(18) Uani 1 1 d .
H10A H 0.7173 0.1831 1.0802 0.075 Uiso 1 1 calc R
H10B H 0.7754 0.1130 1.0347 0.075 Uiso 1 1 calc R
C11 C 0.5763(7) 0.0996(3) 1.0752(4) 0.0596(18) Uani 1 1 d .
H11A H 0.5493 0.0603 1.0318 0.072 Uiso 1 1 calc R
H11B H 0.6149 0.0781 1.1344 0.072 Uiso 1 1 calc R
N5 N 0.4503(5) 0.1398(2) 1.0903(3) 0.0451(13) Uani 1 1 d .
C12 C 0.4818(7) 0.1912(3) 1.1664(4) 0.0631(19) Uani 1 1 d .
H12A H 0.5238 0.1660 1.2213 0.095 Uiso 1 1 calc R
H12B H 0.3944 0.2144 1.1800 0.095 Uiso 1 1 calc R
H12C H 0.5479 0.2271 1.1482 0.095 Uiso 1 1 calc R
C13 C 0.3392(7) 0.0915(3) 1.1122(4) 0.0638(19) Uani 1 1 d .
H13A H 0.3176 0.0581 1.0612 0.096 Uiso 1 1 calc R
H13B H 0.2545 0.1188 1.1217 0.096 Uiso 1 1 calc R
H13C H 0.3706 0.0650 1.1683 0.096 Uiso 1 1 calc R

loop_
_atom_site_aniso_label
_atom_site_aniso_U_11
_atom_site_aniso_U_22
_atom_site_aniso_U_33
_atom_site_aniso_U_23
_atom_site_aniso_U_13
_atom_site_aniso_U_12
Ba1 0.04381(18) 0.03639(18) 0.0359(2) -0.0001(2) 0.00692(13) 0.0028(2)
B1 0.063(5) 0.047(5) 0.028(4) 0.002(4) 0.004(4) 0.003(4)
N1 0.045(3) 0.053(3) 0.039(3) -0.005(3) -0.002(2) 0.000(3)
C1 0.061(5) 0.102(6) 0.069(5) 0.002(5) -0.011(4) -0.010(4)
C2 0.100(5) 0.050(4) 0.049(4) -0.012(4) 0.003(4) 0.006(4)
B2 0.062(5) 0.044(4) 0.037(5) -0.002(4) 0.005(4) -0.007(4)
B3 0.072(6) 0.063(6) 0.078(7) -0.004(5) 0.000(5) 0.008(5)
N2 0.036(3) 0.041(3) 0.047(3) 0.001(3) 0.010(2) 0.002(2)
C3 0.067(5) 0.092(6) 0.111(6) -0.020(5) 0.031(4) 0.001(4)
C4 0.086(5) 0.065(5) 0.111(6) -0.014(5) 0.010(4) 0.007(4)
B4 0.071(6) 0.064(5) 0.053(6) 0.001(4) 0.006(4) 0.006(5)
N3 0.072(4) 0.048(3) 0.040(3) -0.004(3) 0.016(3) -0.005(3)
C5 0.097(6) 0.089(6) 0.065(5) 0.030(5) 0.036(4) 0.007(5)
C6 0.071(5) 0.057(5) 0.084(6) -0.001(4) 0.026(4) -0.005(4)
C7 0.074(4) 0.051(4) 0.073(5) -0.002(4) 0.038(4) -0.012(4)
C8 0.043(3) 0.062(5) 0.087(5) -0.005(4) 0.017(3) -0.001(4)
N4 0.045(3) 0.045(3) 0.054(4) -0.006(3) 0.011(3) 0.003(3)
C9 0.059(4) 0.066(5) 0.072(5) -0.003(4) 0.018(4) 0.005(4)
C10 0.047(4) 0.067(5) 0.071(5) 0.001(4) -0.001(3) 0.015(4)
C11 0.079(5) 0.050(4) 0.049(5) 0.007(3) 0.004(4) 0.019(4)
N5 0.067(3) 0.041(3) 0.028(3) 0.000(3) 0.007(2) 0.009(3)
C12 0.084(5) 0.067(4) 0.038(4) -0.004(4) 0.004(3) 0.009(4)
C13 0.081(5) 0.060(4) 0.053(5) 0.009(4) 0.019(4) -0.002(4)

loop_
_atom_type_symbol
_atom_type_description
_atom_type_scat_dispersion_real
_atom_type_scat_dispersion_imag
_atom_type_scat_source
C C 0.0033 0.0016 'International Tables Vol C Tables 4.2.6.8 and 6.1.1.4'
H H 0.0000 0.0000 'International Tables Vol C Tables 4.2.6.8 and 6.1.1.4'
B B 0.0013 0.0007 'International Tables Vol C Tables 4.2.6.8 and 6.1.1.4'
N N 0.0061 0.0033 'International Tables Vol C Tables 4.2.6.8 and 6.1.1.4'
Ba Ba -0.3244 2.2819 'International Tables Vol C Tables 4.2.6.8 and 6.1.1.4'

loop_
_geom_angle_atom_site_label_1
_geom_angle_atom_site_label_2
_geom_angle_atom_site_label_3
_geom_angle
N5 Ba1 N3 117.62(14)
N5 Ba1 N4 63.36(13)
N3 Ba1 N4 62.71(14)
N5 Ba1 B1 127.32(17)
N3 Ba1 B1 91.19(17)
N4 Ba1 B1 100.44(17)
N5 Ba1 B4 78.94(17)
N3 Ba1 B4 103.40(19)
N4 Ba1 B4 120.17(18)
B1 Ba1 B4 139.2(2)
N5 Ba1 B2 82.45(16)
N3 Ba1 B2 134.47(16)
N4 Ba1 B2 98.97(16)
B1 Ba1 B2 49.12(18)
B4 Ba1 B2 121.1(2)
N5 Ba1 B3 126.52(18)
N3 Ba1 B3 89.56(19)
N4 Ba1 B3 148.65(18)
B1 Ba1 B3 94.1(2)
B4 Ba1 B3 49.1(2)
B2 Ba1 B3 111.4(2)
N5 Ba1 H11 118.8(8)
N3 Ba1 H11 76.2(8)
N4 Ba1 H11 77.3(5)
B1 Ba1 H11 23.7(4)
B4 Ba1 H11 160.6(7)
B2 Ba1 H11 58.6(8)
B3 Ba1 H11 111.8(7)
N5 Ba1 H12 140.2(9)
N3 Ba1 H12 95.5(9)
N4 Ba1 H12 122.8(6)
B1 Ba1 H12 23.5(5)
B4 Ba1 H12 116.1(5)
B2 Ba1 H12 58.0(9)
B3 Ba1 H12 71.1(6)
H11 Ba1 H12 45.6(9)
N5 Ba1 H21 69.0(8)
N3 Ba1 H21 123.2(8)
N4 Ba1 H21 76.3(5)
B1 Ba1 H21 58.3(8)
B4 Ba1 H21 131.6(9)
B2 Ba1 H21 23.0(5)
B3 Ba1 H21 134.4(5)
H11 Ba1 H21 56.8(13)
H12 Ba1 H21 74.6(11)
N5 Ba1 H22 84.1(9)
N3 Ba1 H22 151.4(8)
N4 Ba1 H22 119.8(6)
B1 Ba1 H22 60.2(8)
B4 Ba1 H22 98.8(6)
B2 Ba1 H22 23.5(5)
B3 Ba1 H22 91.6(7)
H11 Ba1 H22 76.8(10)
H12 Ba1 H22 58.1(13)
H21 Ba1 H22 44.2(9)
N5 Ba1 H31 128.3(11)
N3 Ba1 H31 68.6(7)
N4 Ba1 H31 126.1(6)
B1 Ba1 H31 102.3(10)
B4 Ba1 H31 51.6(10)
B2 Ba1 H31 132.4(7)
B3 Ba1 H31 22.6(6)
H11 Ba1 H31 112.5(13)
H12 Ba1 H31 82.5(11)
H21 Ba1 H31 154.9(11)
H22 Ba1 H31 114.0(8)
N5 Ba1 H32 117.4(10)
N3 Ba1 H32 111.3(6)
N4 Ba1 H32 170.9(7)
B1 Ba1 H32 86.2(10)
B4 Ba1 H32 53.0(10)
B2 Ba1 H32 90.1(7)
B3 Ba1 H32 23.0(5)
H11 Ba1 H32 108.6(12)
H12 Ba1 H32 63.1(12)
H21 Ba1 H32 112.7(6)
H22 Ba1 H32 69.0(10)
H31 Ba1 H32 45.5(10)
N5 Ba1 H41 80.1(10)
N3 Ba1 H41 81.3(6)
N4 Ba1 H41 100.7(7)
B1 Ba1 H41 151.1(10)
B4 Ba1 H41 24.4(5)
B2 Ba1 H41 144.2(6)
B3 Ba1 H41 58.2(9)
H11 Ba1 H41 155.7(12)
H12 Ba1 H41 129.2(10)
H21 Ba1 H41 146.9(13)
H22 Ba1 H41 122.9(6)
H31 Ba1 H41 49.0(14)
H32 Ba1 H41 71.0(12)
N5 Ba1 H42 82.2(10)
N3 Ba1 H42 123.6(7)
N4 Ba1 H42 138.8(8)
B1 Ba1 H42 118.9(7)
B4 Ba1 H42 24.4(4)
B2 Ba1 H42 98.1(6)
B3 Ba1 H42 45.7(10)
H11 Ba1 H42 142.6(7)
H12 Ba1 H42 98.0(11)
H21 Ba1 H42 113.2(10)
H22 Ba1 H42 75.1(9)
H31 Ba1 H42 59.4(13)
H32 Ba1 H42 37.4(13)
H41 Ba1 H42 48.7(8)
N1 B1 Ba1 100.1(3)
N1 B1 H11 109(2)
Ba1 B1 H11 65.5(19)
N1 B1 H12 106(2)
Ba1 B1 H12 57(2)
H11 B1 H12 116(3)
N1 B1 H13 112(2)
Ba1 B1 H13 147(2)
H11 B1 H13 107(3)
H12 B1 H13 107(3)
C2 N1 C1 108.0(5)
C2 N1 B1 109.3(4)
C1 N1 B1 109.2(5)
C2 N1 B2 110.0(4)
C1 N1 B2 108.6(4)
B1 N1 B2 111.7(5)
N1 C1 H1A 109.5
N1 C1 H1B 109.5
H1A C1 H1B 109.5
N1 C1 H1C 109.5
H1A C1 H1C 109.5
H1B C1 H1C 109.5
N1 C2 H2A 109.5
N1 C2 H2B 109.5
H2A C2 H2B 109.5
N1 C2 H2C 109.5
H2A C2 H2C 109.5
H2B C2 H2C 109.5
N1 B2 Ba1 99.1(3)
N1 B2 H21 108(2)
Ba1 B2 H21 58(2)
N1 B2 H22 111(2)
Ba1 B2 H22 58(2)
H21 B2 H22 108(3)
N1 B2 H23 111(2)
Ba1 B2 H23 150(2)
H21 B2 H23 105(3)
H22 B2 H23 113(3)
N2 B3 Ba1 96.8(4)
N2 B3 H31 91(2)
Ba1 B3 H31 50(2)
N2 B3 H32 95(2)
Ba1 B3 H32 56(2)
H31 B3 H32 107(4)
N2 B3 H33 86(3)
Ba1 B3 H33 174(3)
H31 B3 H33 135(4)
H32 B3 H33 118(4)
C3 N2 C4 106.3(5)
C3 N2 B4 110.1(5)
C4 N2 B4 108.4(5)
C3 N2 B3 110.7(5)
C4 N2 B3 108.3(5)
B4 N2 B3 112.8(5)
N2 C3 H3A 109.5
N2 C3 H3B 109.5
H3A C3 H3B 109.5
N2 C3 H3C 109.5
H3A C3 H3C 109.5
H3B C3 H3C 109.5
N2 C4 H4A 109.5
N2 C4 H4B 109.5
H4A C4 H4B 109.5
N2 C4 H4C 109.5
H4A C4 H4C 109.5
H4B C4 H4C 109.5
N2 B4 Ba1 101.3(4)
N2 B4 H41 106(2)
Ba1 B4 H41 64(2)
N2 B4 H42 79(2)
Ba1 B4 H42 66(2)
H41 B4 H42 130(3)
N2 B4 H43 89(2)
Ba1 B4 H43 169(2)
H41 B4 H43 109(3)
H42 B4 H43 121(3)
C6 N3 C7 110.5(5)
C6 N3 C5 109.5(5)
C7 N3 C5 110.0(5)
C6 N3 Ba1 109.0(3)
C7 N3 Ba1 111.5(3)
C5 N3 Ba1 106.3(4)
N3 C5 H5A 109.5
N3 C5 H5B 109.5
H5A C5 H5B 109.5
N3 C5 H5C 109.5
H5A C5 H5C 109.5
H5B C5 H5C 109.5
N3 C6 H6A 109.5
N3 C6 H6B 109.5
H6A C6 H6B 109.5
N3 C6 H6C 109.5
H6A C6 H6C 109.5
H6B C6 H6C 109.5
N3 C7 C8 113.4(5)
N3 C7 H7A 108.9
C8 C7 H7A 108.9
N3 C7 H7B 108.9
C8 C7 H7B 108.9
H7A C7 H7B 107.7
N4 C8 C7 113.6(5)
N4 C8 H8A 108.8
C7 C8 H8A 108.8
N4 C8 H8B 108.8
C7 C8 H8B 108.8
H8A C8 H8B 107.7
C8 N4 C9 109.8(4)
C8 N4 C10 109.2(5)
C9 N4 C10 109.1(5)
C8 N4 Ba1 111.0(3)
C9 N4 Ba1 106.0(3)
C10 N4 Ba1 111.5(3)
N4 C9 H9A 109.5
N4 C9 H9B 109.5
H9A C9 H9B 109.5
N4 C9 H9C 109.5
H9A C9 H9C 109.5
H9B C9 H9C 109.5
N4 C10 C11 112.9(5)
N4 C10 H10A 109.0
C11 C10 H10A 109.0
N4 C10 H10B 109.0
C11 C10 H10B 109.0
H10A C10 H10B 107.8
N5 C11 C10 114.4(5)
N5 C11 H11A 108.7
C10 C11 H11A 108.7
N5 C11 H11B 108.7
C10 C11 H11B 108.7
H11A C11 H11B 107.6
C11 N5 C13 110.0(5)
C11 N5 C12 110.2(5)
C13 N5 C12 109.8(4)
C11 N5 Ba1 110.0(3)
C13 N5 Ba1 109.6(3)
C12 N5 Ba1 107.2(3)
N5 C12 H12A 109.5
N5 C12 H12B 109.5
H12A C12 H12B 109.5
N5 C12 H12C 109.5
H12A C12 H12C 109.5
H12B C12 H12C 109.5
N5 C13 H13A 109.5
N5 C13 H13B 109.5
H13A C13 H13B 109.5
N5 C13 H13C 109.5
H13A C13 H13C 109.5
H13B C13 H13C 109.5

loop_
_geom_bond_atom_site_label_1
_geom_bond_atom_site_label_2
_geom_bond_distance
Ba1 N5 2.884(4)
Ba1 N3 2.905(5)
Ba1 N4 2.916(4)
Ba1 B1 3.158(7)
Ba1 B4 3.163(8)
Ba1 B2 3.173(7)
Ba1 B3 3.262(9)
Ba1 H11 2.88(4)
Ba1 H12 2.68(4)
Ba1 H21 2.71(5)
Ba1 H22 2.73(4)
Ba1 H31 2.63(5)
Ba1 H32 2.77(5)
Ba1 H41 2.85(5)
Ba1 H42 2.88(5)
B1 N1 1.582(8)
B1 H11 1.27(2)
B1 H12 1.28(2)
B1 H13 1.20(3)
N1 C2 1.483(6)
N1 C1 1.492(7)
N1 B2 1.598(8)
C1 H1A 0.9800
C1 H1B 0.9800
C1 H1C 0.9800
C2 H2A 0.9800
C2 H2B 0.9800
C2 H2C 0.9800
B2 H21 1.26(2)
B2 H22 1.28(2)
B2 H23 1.21(3)
B3 N2 1.614(9)
B3 H31 1.31(2)
B3 H32 1.29(2)
B3 H33 1.22(3)
N2 C3 1.466(7)
N2 C4 1.485(7)
N2 B4 1.589(9)
C3 H3A 0.9800
C3 H3B 0.9800
C3 H3C 0.9800
C4 H4A 0.9800
C4 H4B 0.9800
C4 H4C 0.9800
B4 H41 1.31(2)
B4 H42 1.31(2)
B4 H43 1.21(3)
N3 C6 1.459(7)
N3 C7 1.470(7)
N3 C5 1.474(7)
C5 H5A 0.9800
C5 H5B 0.9800
C5 H5C 0.9800
C6 H6A 0.9800
C6 H6B 0.9800
C6 H6C 0.9800
C7 C8 1.501(8)
C7 H7A 0.9900
C7 H7B 0.9900
C8 N4 1.467(7)
C8 H8A 0.9900
C8 H8B 0.9900
N4 C9 1.469(6)
N4 C10 1.482(7)
C9 H9A 0.9800
C9 H9B 0.9800
C9 H9C 0.9800
C10 C11 1.517(8)
C10 H10A 0.9900
C10 H10B 0.9900
C11 N5 1.455(7)
C11 H11A 0.9900
C11 H11B 0.9900
N5 C13 1.457(7)
N5 C12 1.480(6)
C12 H12A 0.9800
C12 H12B 0.9800
C12 H12C 0.9800
C13 H13A 0.9800
C13 H13B 0.9800
C13 H13C 0.9800
